data_7109708
loop_
_publ_author_name
'Huaqiao Tan'
'Shangchao Du'
'Yanfeng Bi'
'Wuping Liao'

_publ_section_title
;
 Two 2D metal-calixarene aggregates incorporating pre-designed
 coordination nanocages
;
_journal_name_full Chem.Commun.
_journal_page_first 8211
_journal_paper_doi 10.1039/c3cc42259c
_journal_volume 49
_journal_year 2013
_chemical_formula_moiety 'C64 H60 Cl3 Fe5 N4 O12 S4'
_chemical_formula_sum 'C64 H60 Cl3 Fe5 N4 O12 S4'
_chemical_formula_weight 1591.00
_chemical_name_common (Fe4(C40H44S4O4)Cl)FeCl2(C6H4NO2)2
_chemical_name_systematic
;
?
;
_space_group_IT_number 87
_symmetry_cell_setting tetragonal
_symmetry_space_group_name_Hall '-I 4'
_symmetry_space_group_name_H-M 'I 4/m'
_atom_sites_solution_hydrogens geom
_atom_sites_solution_primary direct
_atom_sites_solution_secondary difmap
_audit_creation_method SHELXL-97
_cell_angle_alpha 90.00
_cell_angle_beta 90.00
_cell_angle_gamma 90.00
_cell_formula_units_Z 4
_cell_length_a 15.561(2)
_cell_length_b 15.561(2)
_cell_length_c 40.195(8)
_cell_measurement_reflns_used 6087
_cell_measurement_temperature 185(2)
_cell_measurement_theta_max 28.32
_cell_measurement_theta_min 1.40
_cell_volume 9733(3)
_computing_cell_refinement 'Bruker SAINT'
_computing_data_collection 'Bruker SMART'
_computing_data_reduction 'Bruker SAINT'
_computing_molecular_graphics 'Bruker SHELXTL'
_computing_publication_material 'Bruker SHELXTL'
_computing_structure_refinement 'SHELXL-97 (Sheldrick, 2008)'
_computing_structure_solution 'SHELXS-97 (Sheldrick, 2008)'
_diffrn_ambient_temperature 185(2)
_diffrn_measured_fraction_theta_full 0.986
_diffrn_measured_fraction_theta_max 0.986
_diffrn_measurement_device_type 'Bruker APEX-II CCD'
_diffrn_measurement_method '\f and \w scan'
_diffrn_radiation_monochromator graphite
_diffrn_radiation_source 'fine-focus sealed tube'
_diffrn_radiation_type MoK\a
_diffrn_radiation_wavelength 0.71073
_diffrn_reflns_av_R_equivalents 0.0393
_diffrn_reflns_av_sigmaI/netI 0.0257
_diffrn_reflns_limit_h_max 20
_diffrn_reflns_limit_h_min -20
_diffrn_reflns_limit_k_max 19
_diffrn_reflns_limit_k_min -18
_diffrn_reflns_limit_l_max 52
_diffrn_reflns_limit_l_min -52
_diffrn_reflns_number 48586
_diffrn_reflns_theta_full 28.32
_diffrn_reflns_theta_max 28.32
_diffrn_reflns_theta_min 1.40
_diffrn_standards_decay_% 0
_diffrn_standards_interval_time 0
_diffrn_standards_number 0
_exptl_absorpt_coefficient_mu 0.939
_exptl_absorpt_correction_T_max 0.877
_exptl_absorpt_correction_T_min 0.806
_exptl_absorpt_correction_type multi-scan
_exptl_absorpt_process_details 'SADABS, Sheldrick, 1996'
_exptl_crystal_colour yellow
_exptl_crystal_density_diffrn 1.086
_exptl_crystal_density_method 'not measured'
_exptl_crystal_description block
_exptl_crystal_F_000 3252
_exptl_crystal_size_max 0.23
_exptl_crystal_size_mid 0.23
_exptl_crystal_size_min 0.14
_refine_diff_density_max 1.331
_refine_diff_density_min -1.040
_refine_diff_density_rms 0.128
_refine_ls_extinction_coef 0.00002(6)
_refine_ls_extinction_expression Fc^*^=kFc[1+0.001xFc^2^\l^3^/sin(2\q)]^-1/4^
_refine_ls_extinction_method none
_refine_ls_goodness_of_fit_ref 1.039
_refine_ls_hydrogen_treatment constr
_refine_ls_matrix_type full
_refine_ls_number_parameters 237
_refine_ls_number_reflns 6087
_refine_ls_number_restraints 6
_refine_ls_restrained_S_all 1.041
_refine_ls_R_factor_all 0.0808
_refine_ls_R_factor_gt 0.0711
_refine_ls_shift/su_max 0.001
_refine_ls_shift/su_mean 0.000
_refine_ls_structure_factor_coef Fsqd
_refine_ls_weighting_details 'calc w=1/[\s^2^(Fo^2^)+(0.0900P)^2^+90.3143P] where P=(Fo^2^+2Fc^2^)/3'
_refine_ls_weighting_scheme calc
_refine_ls_wR_factor_gt 0.2062
_refine_ls_wR_factor_ref 0.2121
_reflns_number_gt 5274
_reflns_number_total 6087
_reflns_threshold_expression >2sigma(I)
_cod_data_source_file c3cc42259c.txt
_cod_data_source_block 1
_cod_original_sg_symbol_H-M I4/m
_cod_database_code 7109708

loop_
_symmetry_equiv_pos_as_xyz
'x, y, z'
'-x, -y, z'
'-y, x, z'
'y, -x, z'
'x+1/2, y+1/2, z+1/2'
'-x+1/2, -y+1/2, z+1/2'
'-y+1/2, x+1/2, z+1/2'
'y+1/2, -x+1/2, z+1/2'
'-x, -y, -z'
'x, y, -z'
'y, -x, -z'
'-y, x, -z'
'-x+1/2, -y+1/2, -z+1/2'
'x+1/2, y+1/2, -z+1/2'
'y+1/2, -x+1/2, -z+1/2'
'-y+1/2, x+1/2, -z+1/2'

loop_
_atom_site_label
_atom_site_type_symbol
_atom_site_fract_x
_atom_site_fract_y
_atom_site_fract_z
_atom_site_U_iso_or_equiv
_atom_site_adp_type
_atom_site_occupancy
_atom_site_symmetry_multiplicity
_atom_site_calc_flag
_atom_site_refinement_flags
_atom_site_disorder_assembly
_atom_site_disorder_group
Fe1 Fe 0.39431(4) 0.39431(4) 0.164290(14) 0.02412(18) Uani 1 1 d . . .
Fe2 Fe 0.0000 0.5000 0.0000 0.0376(4) Uani 1 4 d S . .
Cl1 Cl 0.5000 0.5000 0.13275(4) 0.0270(4) Uani 1 4 d S . .
Cl2 Cl 0.00000(14) 0.34148(18) 0.0000 0.0631(6) Uani 1 2 d S . .
S4 S 0.32358(6) 0.32359(6) 0.21603(3) 0.0275(2) Uani 1 1 d . . .
O1 O 0.50003(17) 0.36747(19) 0.19245(7) 0.0264(6) Uani 1 1 d . . .
O2 O 0.2963(2) 0.4277(2) 0.13243(8) 0.0390(8) Uani 1 1 d . . .
O3 O 0.4278(2) 0.2963(2) 0.13245(8) 0.0392(8) Uani 1 1 d . . .
C1 C 0.5000(2) 0.3215(2) 0.22020(10) 0.0245(7) Uani 1 1 d . . .
C2 C 0.4226(3) 0.2964(3) 0.23551(11) 0.0277(8) Uani 1 1 d . . .
C3 C 0.4236(4) 0.2494(4) 0.26513(13) 0.0467(12) Uani 1 1 d . . .
H3A H 0.3707 0.2336 0.2752 0.056 Uiso 1 1 calc R . .
C4 C 0.2253(4) 0.5000(4) 0.28020(16) 0.0563(16) Uani 1 1 d . A .
C5 C 0.2492(4) 0.4236(3) 0.26505(13) 0.0465(12) Uani 1 1 d . . .
H5A H 0.2331 0.3706 0.2750 0.056 Uiso 1 1 calc R . .
C6 C 0.2965(3) 0.4226(3) 0.23548(11) 0.0278(8) Uani 1 1 d . . .
C7 C 0.1816(6) 0.4998(5) 0.3142(2) 0.093(3) Uiso 1 1 d D . .
C8 C 0.1510(14) 0.5867(9) 0.3272(5) 0.095(2) Uiso 0.492(10) 1 d PD A 1
H8A H 0.0972 0.6026 0.3161 0.143 Uiso 0.492(10) 1 calc PR A 1
H8B H 0.1948 0.6304 0.3226 0.143 Uiso 0.492(10) 1 calc PR A 1
H8C H 0.1414 0.5830 0.3512 0.143 Uiso 0.492(10) 1 calc PR A 1
C9 C 0.1096(11) 0.4306(11) 0.3131(5) 0.095(2) Uiso 0.492(10) 1 d PD A 1
H9A H 0.0858 0.4272 0.2906 0.143 Uiso 0.492(10) 1 calc PR A 1
H9B H 0.0639 0.4462 0.3288 0.143 Uiso 0.492(10) 1 calc PR A 1
H9C H 0.1337 0.3746 0.3194 0.143 Uiso 0.492(10) 1 calc PR A 1
C10 C 0.2431(11) 0.4610(13) 0.3412(4) 0.095(2) Uiso 0.492(10) 1 d PD A 1
H10A H 0.2403 0.3982 0.3404 0.143 Uiso 0.492(10) 1 calc PR A 1
H10B H 0.2253 0.4809 0.3633 0.143 Uiso 0.492(10) 1 calc PR A 1
H10C H 0.3022 0.4798 0.3368 0.143 Uiso 0.492(10) 1 calc PR A 1
C8' C 0.1111(11) 0.5702(11) 0.3137(5) 0.095(2) Uiso 0.508(10) 1 d PD A 2
H8'A H 0.0666 0.5547 0.2976 0.143 Uiso 0.508(10) 1 calc PR A 2
H8'B H 0.1367 0.6254 0.3075 0.143 Uiso 0.508(10) 1 calc PR A 2
H8'C H 0.0853 0.5750 0.3359 0.143 Uiso 0.508(10) 1 calc PR A 2
C9' C 0.1481(13) 0.4137(9) 0.3267(5) 0.095(2) Uiso 0.508(10) 1 d PD A 2
H9'A H 0.1091 0.3890 0.3101 0.143 Uiso 0.508(10) 1 calc PR A 2
H9'B H 0.1171 0.4223 0.3477 0.143 Uiso 0.508(10) 1 calc PR A 2
H9'C H 0.1965 0.3746 0.3303 0.143 Uiso 0.508(10) 1 calc PR A 2
C10' C 0.2439(11) 0.5381(13) 0.3411(4) 0.095(2) Uiso 0.508(10) 1 d PD A 2
H10D H 0.2424 0.6010 0.3400 0.143 Uiso 0.508(10) 1 calc PR A 2
H10E H 0.3026 0.5180 0.3368 0.143 Uiso 0.508(10) 1 calc PR A 2
H10F H 0.2257 0.5192 0.3633 0.143 Uiso 0.508(10) 1 calc PR A 2
C11 C 0.2733(3) 0.5000(3) 0.12225(11) 0.0356(10) Uani 1 1 d . B .
C12 C 0.2109(3) 0.4998(3) 0.09332(11) 0.0354(10) Uani 1 1 d . . .
C13 C 0.1501(7) 0.4345(7) 0.0900(2) 0.045(2) Uani 0.50 1 d P B 1
H13A H 0.1475 0.3885 0.1055 0.054 Uiso 0.50 1 calc PR B 1
C14 C 0.0940(7) 0.4386(9) 0.0637(3) 0.053(3) Uani 0.50 1 d P B 1
H14A H 0.0501 0.3963 0.0622 0.063 Uiso 0.50 1 calc PR B 1
C15 C 0.1590(7) 0.5569(8) 0.0423(3) 0.048(3) Uani 0.50 1 d P B 1
H15A H 0.1656 0.5974 0.0248 0.058 Uiso 0.50 1 calc PR B 1
C16 C 0.2141(7) 0.5619(7) 0.0686(3) 0.049(3) Uani 0.50 1 d P B 1
H16A H 0.2544 0.6076 0.0700 0.059 Uiso 0.50 1 calc PR B 1
C13' C 0.2141(7) 0.4383(7) 0.0687(3) 0.049(3) Uani 0.50 1 d P B 2
H13B H 0.2546 0.3927 0.0700 0.059 Uiso 0.50 1 calc PR B 2
C14' C 0.1586(7) 0.4431(8) 0.0423(3) 0.048(3) Uani 0.50 1 d P B 2
H14B H 0.1650 0.4025 0.0249 0.058 Uiso 0.50 1 calc PR B 2
C15' C 0.0945(7) 0.5616(9) 0.0638(2) 0.054(3) Uani 0.50 1 d P B 2
H15B H 0.0511 0.6043 0.0622 0.065 Uiso 0.50 1 calc PR B 2
C16' C 0.1501(7) 0.5652(8) 0.0899(2) 0.047(3) Uani 0.50 1 d P B 2
H16B H 0.1475 0.6111 0.1055 0.056 Uiso 0.50 1 calc PR B 2
N1 N 0.0977(2) 0.4999(3) 0.03976(9) 0.0400(10) Uani 1 1 d . . .

loop_
_atom_site_aniso_label
_atom_site_aniso_U_11
_atom_site_aniso_U_22
_atom_site_aniso_U_33
_atom_site_aniso_U_23
_atom_site_aniso_U_13
_atom_site_aniso_U_12
Fe1 0.0254(3) 0.0252(3) 0.0217(3) -0.0043(2) -0.0043(2) 0.0001(2)
Fe2 0.0202(6) 0.0776(10) 0.0150(5) 0.000 0.000 0.0002(6)
Cl1 0.0307(6) 0.0307(6) 0.0196(8) 0.000 0.000 0.000
Cl2 0.0489(11) 0.0960(18) 0.0443(10) 0.000 0.000 -0.0004(11)
S4 0.0245(5) 0.0243(5) 0.0336(5) 0.0004(4) 0.0005(4) -0.0066(3)
O1 0.0241(13) 0.0303(14) 0.0248(13) 0.0052(11) 0.0000(11) -0.0001(10)
O2 0.0367(17) 0.0444(19) 0.0361(17) -0.0010(14) -0.0181(14) -0.0010(14)
O3 0.0441(19) 0.0376(17) 0.0359(17) -0.0187(14) -0.0008(14) -0.0010(14)
C1 0.0266(19) 0.0207(17) 0.0263(18) 0.0005(14) -0.0004(15) -0.0001(14)
C2 0.0259(19) 0.0240(18) 0.033(2) 0.0061(16) -0.0001(16) -0.0022(14)
C3 0.044(3) 0.053(3) 0.043(3) 0.023(2) 0.006(2) -0.004(2)
C4 0.071(4) 0.044(3) 0.054(3) 0.001(2) 0.034(3) 0.001(3)
C5 0.053(3) 0.041(3) 0.045(3) 0.005(2) 0.024(2) -0.003(2)
C6 0.0254(19) 0.0261(19) 0.032(2) -0.0005(16) 0.0067(16) -0.0019(14)
C11 0.029(2) 0.049(3) 0.029(2) -0.0004(19) -0.0101(17) 0.0011(19)
C12 0.027(2) 0.055(3) 0.025(2) 0.0007(19) -0.0081(16) 0.0000(18)
C13 0.047(6) 0.061(6) 0.028(4) 0.011(4) -0.014(4) -0.016(5)
C14 0.039(5) 0.087(8) 0.033(5) 0.014(5) -0.010(4) -0.028(5)
C15 0.041(5) 0.069(7) 0.035(5) 0.018(5) -0.012(4) -0.013(5)
C16 0.040(5) 0.053(6) 0.054(6) 0.011(5) -0.019(5) -0.013(5)
C13' 0.042(5) 0.053(6) 0.052(6) -0.011(5) -0.019(5) 0.013(5)
C14' 0.037(5) 0.068(7) 0.038(5) -0.013(5) -0.014(4) 0.011(5)
C15' 0.044(6) 0.088(9) 0.029(5) -0.014(5) -0.013(4) 0.029(6)
C16' 0.044(5) 0.070(7) 0.028(4) -0.017(5) -0.013(4) 0.014(5)
N1 0.0259(18) 0.073(3) 0.0212(17) 0.0002(17) 0.0007(14) 0.0008(18)

loop_
_atom_type_symbol
_atom_type_description
_atom_type_scat_dispersion_real
_atom_type_scat_dispersion_imag
_atom_type_scat_source
C C 0.0033 0.0016 'International Tables Vol C Tables 4.2.6.8 and 6.1.1.4'
H H 0.0000 0.0000 'International Tables Vol C Tables 4.2.6.8 and 6.1.1.4'
N N 0.0061 0.0033 'International Tables Vol C Tables 4.2.6.8 and 6.1.1.4'
O O 0.0106 0.0060 'International Tables Vol C Tables 4.2.6.8 and 6.1.1.4'
S S 0.1246 0.1234 'International Tables Vol C Tables 4.2.6.8 and 6.1.1.4'
Cl Cl 0.1484 0.1585 'International Tables Vol C Tables 4.2.6.8 and 6.1.1.4'
Fe Fe 0.3463 0.8444 'International Tables Vol C Tables 4.2.6.8 and 6.1.1.4'

loop_
_geom_angle_atom_site_label_1
_geom_angle_atom_site_label_2
_geom_angle_atom_site_label_3
_geom_angle
_geom_angle_site_symmetry_1
_geom_angle_site_symmetry_3
O1 Fe1 O1 91.27(16) 4_565 .
O1 Fe1 O2 89.44(13) 4_565 .
O1 Fe1 O2 173.97(13) . .
O1 Fe1 O3 173.96(13) 4_565 .
O1 Fe1 O3 89.38(13) . .
O2 Fe1 O3 89.30(14) . .
O1 Fe1 S4 79.07(8) 4_565 .
O1 Fe1 S4 79.09(8) . .
O2 Fe1 S4 106.92(11) . .
O3 Fe1 S4 106.94(11) . .
O1 Fe1 Cl1 83.82(8) 4_565 .
O1 Fe1 Cl1 83.80(8) . .
O2 Fe1 Cl1 90.32(10) . .
O3 Fe1 Cl1 90.29(10) . .
S4 Fe1 Cl1 155.41(5) . .
N1 Fe2 N1 92.83(19) . 10
N1 Fe2 N1 180.00(13) . 9_565
N1 Fe2 N1 87.17(19) 10 9_565
N1 Fe2 N1 87.17(19) . 2_565
N1 Fe2 N1 180.00(19) 10 2_565
N1 Fe2 N1 92.83(19) 9_565 2_565
N1 Fe2 Cl2 90.05(13) . 9_565
N1 Fe2 Cl2 90.05(13) 10 9_565
N1 Fe2 Cl2 89.95(13) 9_565 9_565
N1 Fe2 Cl2 89.95(13) 2_565 9_565
N1 Fe2 Cl2 89.95(13) . .
N1 Fe2 Cl2 89.95(13) 10 .
N1 Fe2 Cl2 90.05(13) 9_565 .
N1 Fe2 Cl2 90.05(13) 2_565 .
Cl2 Fe2 Cl2 180.0 9_565 .
Fe1 Cl1 Fe1 76.76(3) 2_665 3_655
Fe1 Cl1 Fe1 76.76(3) 2_665 4_565
Fe1 Cl1 Fe1 122.81(7) 3_655 4_565
Fe1 Cl1 Fe1 122.81(7) 2_665 .
Fe1 Cl1 Fe1 76.76(3) 3_655 .
Fe1 Cl1 Fe1 76.76(3) 4_565 .
C6 S4 C2 102.6(2) . .
C6 S4 Fe1 94.91(14) . .
C2 S4 Fe1 94.94(14) . .
C1 O1 Fe1 125.3(2) . 3_655
C1 O1 Fe1 125.3(2) . .
Fe1 O1 Fe1 107.47(13) 3_655 .
C11 O2 Fe1 130.0(3) . .
C11 O3 Fe1 130.1(3) 3_655 .
O1 C1 C6 121.1(3) . 3_655
O1 C1 C2 121.2(3) . .
C6 C1 C2 117.7(4) 3_655 .
C3 C2 C1 120.5(4) . .
C3 C2 S4 120.6(3) . .
C1 C2 S4 118.9(3) . .
C4 C3 C2 121.6(5) 3_655 .
C4 C3 H3A 119.2 3_655 .
C2 C3 H3A 119.2 . .
C5 C4 C3 118.1(5) . 4_565
C5 C4 C7 120.8(5) . .
C3 C4 C7 120.9(5) 4_565 .
C4 C5 C6 121.6(5) . .
C4 C5 H5A 119.2 . .
C6 C5 H5A 119.2 . .
C5 C6 C1 120.5(4) . 4_565
C5 C6 S4 120.5(3) . .
C1 C6 S4 118.9(3) 4_565 .
C4 C7 C9' 116.7(10) . .
C4 C7 C8 116.4(10) . .
C9' C7 C8 124.0(13) . .
C4 C7 C8' 107.7(10) . .
C9' C7 C8' 112.5(12) . .
C8 C7 C8' 32.6(9) . .
C4 C7 C9 107.3(10) . .
C9' C7 C9 32.1(9) . .
C8 C7 C9 113.5(13) . .
C8' C7 C9 88.8(12) . .
C4 C7 C10 110.4(10) . .
C9' C7 C10 69.0(11) . .
C8 C7 C10 107.1(12) . .
C8' C7 C10 135.3(13) . .
C9 C7 C10 101.0(12) . .
C4 C7 C10' 110.0(9) . .
C9' C7 C10' 108.5(12) . .
C8 C7 C10' 67.7(11) . .
C8' C7 C10' 100.2(12) . .
C9 C7 C10' 136.5(13) . .
C10 C7 C10' 44.9(9) . .
C7 C8 H8A 109.5 . .
C7 C8 H8B 109.5 . .
H8A C8 H8B 109.5 . .
C7 C8 H8C 109.5 . .
H8A C8 H8C 109.5 . .
H8B C8 H8C 109.5 . .
C7 C9 H9A 109.5 . .
C7 C9 H9B 109.5 . .
H9A C9 H9B 109.5 . .
C7 C9 H9C 109.5 . .
H9A C9 H9C 109.5 . .
H9B C9 H9C 109.5 . .
C7 C10 H10A 109.5 . .
C7 C10 H10B 109.5 . .
H10A C10 H10B 109.5 . .
C7 C10 H10C 109.5 . .
H10A C10 H10C 109.5 . .
H10B C10 H10C 109.5 . .
C7 C8' H8'A 109.5 . .
C7 C8' H8'B 109.5 . .
H8'A C8' H8'B 109.5 . .
C7 C8' H8'C 109.5 . .
H8'A C8' H8'C 109.5 . .
H8'B C8' H8'C 109.5 . .
C7 C9' H9'A 109.5 . .
C7 C9' H9'B 109.5 . .
H9'A C9' H9'B 109.5 . .
C7 C9' H9'C 109.5 . .
H9'A C9' H9'C 109.5 . .
H9'B C9' H9'C 109.5 . .
C7 C10' H10D 109.5 . .
C7 C10' H10E 109.5 . .
H10D C10' H10E 109.5 . .
C7 C10' H10F 109.5 . .
H10D C10' H10F 109.5 . .
H10E C10' H10F 109.5 . .
O3 C11 O2 128.4(4) 4_565 .
O3 C11 C12 115.9(4) 4_565 .
O2 C11 C12 115.7(4) . .
C13' C12 C16 88.2(8) . .
C13' C12 C16' 117.4(6) . .
C16 C12 C16' 56.4(7) . .
C13' C12 C13 56.6(7) . .
C16 C12 C13 117.7(6) . .
C16' C12 C13 93.5(7) . .
C13' C12 C11 122.0(6) . .
C16 C12 C11 121.7(6) . .
C16' C12 C11 120.6(5) . .
C13 C12 C11 120.6(5) . .
C14 C13 C12 118.0(9) . .
C14 C13 H13A 121.0 . .
C12 C13 H13A 121.0 . .
N1 C14 C13 123.6(9) . .
N1 C14 H14A 118.2 . .
C13 C14 H14A 118.2 . .
N1 C15 C16 123.9(9) . .
N1 C15 H15A 118.0 . .
C16 C15 H15A 118.0 . .
C15 C16 C12 119.6(9) . .
C15 C16 H16A 120.2 . .
C12 C16 H16A 120.2 . .
C14' C13' C12 119.7(9) . .
C14' C13' H13B 120.1 . .
C12 C13' H13B 120.1 . .
N1 C14' C13' 124.0(10) . .
N1 C14' H14B 118.0 . .
C13' C14' H14B 118.0 . .
C16' C15' N1 123.5(9) . .
C16' C15' H15B 118.2 . .
N1 C15' H15B 118.2 . .
C15' C16' C12 118.4(9) . .
C15' C16' H16B 120.8 . .
C12 C16' H16B 120.8 . .
C14' N1 C15 85.6(8) . .
C14' N1 C14 59.8(8) . .
C15 N1 C14 116.9(7) . .
C14' N1 C15' 116.7(7) . .
C15 N1 C15' 59.5(8) . .
C14 N1 C15' 89.4(8) . .
C14' N1 Fe2 124.1(5) . .
C15 N1 Fe2 124.0(5) . .
C14 N1 Fe2 119.0(5) . .
C15' N1 Fe2 119.1(5) . .

loop_
_geom_bond_atom_site_label_1
_geom_bond_atom_site_label_2
_geom_bond_distance
_geom_bond_site_symmetry_2
Fe1 O1 2.039(3) 4_565
Fe1 O1 2.040(3) .
Fe1 O2 2.058(3) .
Fe1 O3 2.058(3) .
Fe1 S4 2.5975(12) .
Fe1 Cl1 2.6490(11) .
Fe2 N1 2.206(4) .
Fe2 N1 2.206(4) 10
Fe2 N1 2.206(4) 9_565
Fe2 N1 2.206(4) 2_565
Fe2 Cl2 2.467(3) 9_565
Fe2 Cl2 2.467(3) .
Cl1 Fe1 2.6490(11) 2_665
Cl1 Fe1 2.6490(11) 3_655
Cl1 Fe1 2.6490(11) 4_565
S4 C6 1.779(4) .
S4 C2 1.779(4) .
O1 C1 1.325(5) .
O1 Fe1 2.039(3) 3_655
O2 C11 1.249(6) .
O3 C11 1.248(6) 3_655
C1 C6 1.407(5) 3_655
C1 C2 1.408(5) .
C2 C3 1.398(6) .
C3 C4 1.386(8) 3_655
C3 H3A 0.9500 .
C4 C5 1.387(8) .
C4 C3 1.386(8) 4_565
C4 C7 1.525(11) .
C5 C6 1.398(6) .
C5 H5A 0.9500 .
C6 C1 1.407(5) 4_565
C7 C9' 1.523(9) .
C7 C8 1.526(9) .
C7 C8' 1.550(9) .
C7 C9 1.555(9) .
C7 C10 1.570(9) .
C7 C10' 1.571(9) .
C8 H8A 0.9800 .
C8 H8B 0.9800 .
C8 H8C 0.9800 .
C9 H9A 0.9800 .
C9 H9B 0.9800 .
C9 H9C 0.9800 .
C10 H10A 0.9800 .
C10 H10B 0.9800 .
C10 H10C 0.9800 .
C8' H8'A 0.9800 .
C8' H8'B 0.9800 .
C8' H8'C 0.9800 .
C9' H9'A 0.9800 .
C9' H9'B 0.9800 .
C9' H9'C 0.9800 .
C10' H10D 0.9800 .
C10' H10E 0.9800 .
C10' H10F 0.9800 .
C11 O3 1.248(6) 4_565
C11 C12 1.515(6) .
C12 C13' 1.379(12) .
C12 C16 1.386(12) .
C12 C16' 1.396(11) .
C12 C13 1.396(11) .
C13 C14 1.372(13) .
C13 H13A 0.9500 .
C14 N1 1.357(12) .
C14 H14A 0.9500 .
C15 N1 1.307(11) .
C15 C16 1.363(13) .
C15 H15A 0.9500 .
C16 H16A 0.9500 .
C13' C14' 1.367(13) .
C13' H13B 0.9500 .
C14' N1 1.300(11) .
C14' H14B 0.9500 .
C15' C16' 1.363(13) .
C15' N1 1.363(12) .
C15' H15B 0.9500 .
C16' H16B 0.9500 .
